data_7033752
loop_
_publ_author_name
'Belov, Alexander S.'
'Zelinskii, Genrikh E.'
'Varzatskii, Oleg A.'
'Belaya, Irina G.'
'Vologzhanina, Anna V.'
'Dolganov, Alexander V.'
'Novikov, Valentin V.'
'Voloshin, Yan Z.'

_publ_section_title
;
 Molecular design of cage iron(ii) and cobalt(ii,iii) complexes with a
 second fluorine-enriched superhydrophobic shell.
;
_journal_issue 8
_journal_name_full 'Dalton transactions (Cambridge, England : 2003)'
_journal_page_first 3773
_journal_page_last 3784
_journal_paper_doi 10.1039/c4dt03628j
_journal_volume 44
_journal_year 2015
_chemical_formula_moiety 'B2 C54 Cl6 F34 Fe N6 O6 S6, 0.25(C14 H32)'
_chemical_formula_sum 'C57.5 H8 B2 Cl6 F34 Fe N6 O6 S6'
_chemical_formula_weight 2007.23
_chemical_name_systematic
;
 ?
;
_space_group_crystal_system monoclinic
_space_group_IT_number 15
_space_group_name_Hall '-C 2yc'
_space_group_name_H-M_alt 'C 1 2/c 1'
_symmetry_space_group_name_Hall '-C 2yc'
_symmetry_space_group_name_H-M 'C 1 2/c 1'
_atom_sites_solution_hydrogens difmap
_audit_creation_date 2014-12-18
_audit_creation_method
;
Olex2 1.2
(compiled 2014.11.28 svn.r3106 for OlexSys, GUI svn.r4959)
;
_audit_update_record
;
2014-12-21 deposited with the CCDC.
2015-01-07 downloaded from the CCDC.
;
_cell_angle_alpha 90
_cell_angle_beta 101.479(12)
_cell_angle_gamma 90
_cell_formula_units_Z 4
_cell_length_a 29.188(19)
_cell_length_b 8.114(5)
_cell_length_c 30.93(2)
_cell_measurement_temperature 100
_cell_volume 7179(8)
_computing_molecular_graphics 'Olex2 (Dolomanov et al., 2009)'
_computing_publication_material 'Olex2 (Dolomanov et al., 2009)'
_computing_structure_refinement 'XL (Sheldrick, 2008)'
_diffrn_ambient_temperature 100
_diffrn_detector_area_resol_mean 8
_diffrn_measured_fraction_theta_full 0.997
_diffrn_measured_fraction_theta_max 0.994
_diffrn_measurement_device_type apex
_diffrn_measurement_method '\w and \f scans'
_diffrn_radiation_monochromator graphite
_diffrn_radiation_type MoK\a
_diffrn_radiation_wavelength 0.71073
_diffrn_reflns_av_R_equivalents 0.1136
_diffrn_reflns_av_unetI/netI 0.1604
_diffrn_reflns_Laue_measured_fraction_full 0.997
_diffrn_reflns_Laue_measured_fraction_max 0.994
_diffrn_reflns_limit_h_max 39
_diffrn_reflns_limit_h_min -33
_diffrn_reflns_limit_k_max 11
_diffrn_reflns_limit_k_min -11
_diffrn_reflns_limit_l_max 40
_diffrn_reflns_limit_l_min -42
_diffrn_reflns_number 26864
_diffrn_reflns_point_group_measured_fraction_full 0.997
_diffrn_reflns_point_group_measured_fraction_max 0.994
_diffrn_reflns_theta_full 25.242
_diffrn_reflns_theta_max 28.998
_diffrn_reflns_theta_min 1.424
_diffrn_source 'sealed tube'
_exptl_absorpt_coefficient_mu 0.752
_exptl_absorpt_correction_T_max 0.935
_exptl_absorpt_correction_T_min 0.900
_exptl_absorpt_correction_type multi-scan
_exptl_absorpt_process_details 'SADABS (Sheldrick, 1998)'
_exptl_crystal_colour red
_exptl_crystal_colour_primary red
_exptl_crystal_density_diffrn 1.857
_exptl_crystal_description plate
_exptl_crystal_F_000 3932
_exptl_crystal_size_max 0.25
_exptl_crystal_size_mid 0.12
_exptl_crystal_size_min 0.09
_refine_diff_density_max 0.878
_refine_diff_density_min -0.827
_refine_diff_density_rms 0.125
_refine_ls_extinction_method none
_refine_ls_goodness_of_fit_ref 1.003
_refine_ls_hydrogen_treatment constr
_refine_ls_matrix_type full
_refine_ls_number_parameters 541
_refine_ls_number_reflns 9481
_refine_ls_number_restraints 11
_refine_ls_restrained_S_all 1.005
_refine_ls_R_factor_all 0.1593
_refine_ls_R_factor_gt 0.0748
_refine_ls_shift/su_max 0.005
_refine_ls_shift/su_mean 0.000
_refine_ls_structure_factor_coef Fsqd
_refine_ls_weighting_details 'w=1/[\s^2^(Fo^2^)+(0.0430P)^2^] where P=(Fo^2^+2Fc^2^)/3'
_refine_ls_weighting_scheme calc
_refine_ls_wR_factor_gt 0.1259
_refine_ls_wR_factor_ref 0.1499
_reflns_Friedel_coverage 0.000
_reflns_number_gt 4703
_reflns_number_total 9481
_reflns_threshold_expression 'I > 2\s(I)'
_cod_data_source_file c4dt03628j2.cif
_cod_data_source_block tg1
_cod_depositor_comments 'Adding full bibliography for 7033751--7033755.cif.'
_cod_original_formula_sum 'C57.50 H8 B2 Cl6 F34 Fe N6 O6 S6'
_cod_database_code 7033752
_shelxl_version_number 2014-3
_shelx_space_group_comment
;
The symmetry employed for this shelxl refinement is uniquely defined
by the following loop, which should always be used as a source of
symmetry information in preference to the above space-group names.
They are only intended as comments.
;
_shelx_estimated_absorpt_t_max 0.935
_shelx_estimated_absorpt_t_min 0.834
_olex2_refinement_description
;
1. Fixed Uiso
 At 1.2 times of:
  All C(H,H) groups
 At 1.5 times of:
  All C(H,H,H) groups
2. Restrained distances
 C28-C29 = C29-C30 = C30-C31 = C31-C32 = C32-C33 = C33-C34
 1.5 with sigma of 0.01
 C28-C30 = C29-C31 = C30-C32 = C31-C33 = C32-C34
 2.5 with sigma of 0.01
3. Uiso/Uaniso restraints and constraints
Uiso(C28) = Uiso(C29) = Uiso(C30) = Uiso(C31) = Uiso(C32) = Uiso(C33) =
Uiso(C34)
4. Others
 Fixed Sof: C28(0.25) H28B(0.25) H28C(0.25) H28A(0.25) C29(0.25) H29B(0.25)
 H29A(0.25) C30(0.25) H30B(0.25) H30A(0.25) C31(0.25) H31A(0.25) H31B(0.25)
 C32(0.25) H32B(0.25) H32A(0.25) C33(0.25) H33B(0.25) H33A(0.25) C34(0.25)
 H34B(0.25) H34A(0.25) H34C(0.25)
5.a Riding coordinates:
 C28(H28B,H28C,H28A), C29(H29B,H29A), C30(H30B,H30A), C31(H31A,H31B), C32(H32B,
 H32A), C33(H33B,H33A), C34(H34B,H34A,H34C)
;
_olex2_submission_special_instructions 'No special instructions were received'

loop_
_space_group_symop_operation_xyz
'x, y, z'
'-x, y, -z+1/2'
'x+1/2, y+1/2, z'
'-x+1/2, y+1/2, -z+1/2'
'-x, -y, -z'
'x, -y, z-1/2'
'-x+1/2, -y+1/2, -z'
'x+1/2, -y+1/2, z-1/2'

loop_
_atom_site_label
_atom_site_type_symbol
_atom_site_fract_x
_atom_site_fract_y
_atom_site_fract_z
_atom_site_U_iso_or_equiv
_atom_site_adp_type
_atom_site_occupancy
_atom_site_site_symmetry_order
_atom_site_calc_flag
_atom_site_refinement_flags_posn
_atom_site_refinement_flags_adp
_atom_site_refinement_flags_occupancy
Fe1 Fe 0.0000 0.89836(11) 0.2500 0.0143(2) Uani 1 2 d S T P
S1 S 0.02205(5) 1.15259(15) 0.12515(4) 0.0239(3) Uani 1 1 d . . .
S2 S 0.11745(5) 1.15476(16) 0.20452(4) 0.0266(3) Uani 1 1 d . . .
S3 S -0.04993(5) 0.38037(14) 0.21893(4) 0.0226(3) Uani 1 1 d . . .
Cl1 Cl -0.07225(5) 0.70460(18) -0.03463(4) 0.0359(4) Uani 1 1 d . . .
Cl2 Cl 0.18006(7) 0.6878(2) 0.06284(6) 0.0629(6) Uani 1 1 d . . .
Cl3 Cl -0.19957(5) 0.47904(19) 0.04293(4) 0.0416(4) Uani 1 1 d . . .
F1 F 0.03586(10) 0.7824(3) 0.11422(9) 0.0287(7) Uani 1 1 d . . .
F2 F -0.00347(11) 0.5970(4) 0.04446(10) 0.0338(8) Uani 1 1 d . . .
F3 F -0.08653(11) 1.0589(4) -0.02232(10) 0.0375(9) Uani 1 1 d . . .
F4 F -0.04740(11) 1.2440(4) 0.04713(9) 0.0332(8) Uani 1 1 d . . .
F5 F 0.15064(11) 1.2458(4) 0.12233(9) 0.0330(8) Uani 1 1 d . . .
F6 F 0.17978(12) 1.0493(4) 0.06253(10) 0.0447(9) Uani 1 1 d . . .
F7 F 0.14321(14) 0.5860(4) 0.14212(14) 0.0618(12) Uani 1 1 d . . .
F8 F 0.11571(13) 0.7819(4) 0.20285(11) 0.0435(9) Uani 1 1 d . . .
F9 F -0.15181(10) 0.3215(4) 0.20438(9) 0.0318(7) Uani 1 1 d . . .
F10 F -0.21449(11) 0.3444(4) 0.12903(10) 0.0418(9) Uani 1 1 d . . .
F11 F -0.10001(12) 0.5672(4) 0.05609(10) 0.0391(9) Uani 1 1 d . . .
F12 F -0.03562(11) 0.5326(4) 0.13158(10) 0.0319(8) Uani 1 1 d . . .
F13 F -0.11077(11) 1.0852(4) 0.09508(10) 0.0402(9) Uani 1 1 d . . .
F14 F -0.18915(12) 1.0611(5) 0.03454(10) 0.0525(10) Uani 1 1 d . . .
F15 F -0.26038(12) 0.8669(4) 0.05015(11) 0.0516(10) Uani 1 1 d . . .
F16 F -0.25087(12) 0.7007(4) 0.12897(12) 0.0534(11) Uani 1 1 d . . .
F17 F -0.17309(11) 0.7224(4) 0.18974(11) 0.0416(9) Uani 1 1 d . . .
O1 O -0.04883(11) 0.9347(4) 0.15775(10) 0.0182(8) Uani 1 1 d . . .
O2 O 0.09186(11) 1.0304(4) 0.28537(10) 0.0177(8) Uani 1 1 d . . .
O3 O -0.08280(11) 0.7356(4) 0.20285(10) 0.0173(7) Uani 1 1 d . . .
N1 N -0.00735(14) 0.9535(5) 0.18775(12) 0.0170(9) Uani 1 1 d . . .
N2 N 0.05514(14) 1.0197(5) 0.24916(12) 0.0169(9) Uani 1 1 d . . .
N3 N -0.04000(14) 0.7180(5) 0.23030(12) 0.0181(9) Uani 1 1 d . . .
B1 B -0.0887(2) 0.9014(7) 0.18075(17) 0.0178(12) Uani 1 1 d . . .
C1 C 0.02448(18) 1.0427(6) 0.17502(15) 0.0191(11) Uani 1 1 d . . .
C2 C 0.06462(17) 1.0686(5) 0.21104(15) 0.0155(10) Uani 1 1 d . . .
C3 C -0.02352(16) 0.5701(5) 0.23650(14) 0.0143(10) Uani 1 1 d . . .
C4 C -0.00548(17) 1.0157(6) 0.08308(15) 0.0196(11) Uani 1 1 d . . .
C5 C 0.00491(19) 0.8525(6) 0.08071(16) 0.0248(12) Uani 1 1 d . . .
C6 C -0.01522(19) 0.7551(6) 0.04523(16) 0.0258(12) Uani 1 1 d . . .
C7 C -0.04656(18) 0.8233(6) 0.00989(16) 0.0241(12) Uani 1 1 d . . .
C8 C -0.05691(18) 0.9883(7) 0.01145(16) 0.0256(12) Uani 1 1 d . . .
C9 C -0.03648(19) 1.0832(6) 0.04722(16) 0.0249(12) Uani 1 1 d . . .
C10 C 0.13225(18) 1.0194(6) 0.16404(16) 0.0241(12) Uani 1 1 d . . .
C11 C 0.14925(19) 1.0833(7) 0.12783(17) 0.0289(13) Uani 1 1 d . . .
C12 C 0.1644(2) 0.9825(8) 0.09719(18) 0.0364(15) Uani 1 1 d . . .
C13 C 0.1631(2) 0.8142(8) 0.10115(19) 0.0393(16) Uani 1 1 d . . .
C14 C 0.1456(2) 0.7501(7) 0.1371(2) 0.0416(16) Uani 1 1 d . . .
C15 C 0.1315(2) 0.8494(7) 0.16835(18) 0.0335(14) Uani 1 1 d . . .
C16 C -0.09154(18) 0.4220(5) 0.16979(15) 0.0206(12) Uani 1 1 d . . .
C17 C -0.13768(18) 0.3755(6) 0.16784(15) 0.0211(11) Uani 1 1 d . . .
C18 C -0.17039(19) 0.3908(6) 0.12871(17) 0.0275(13) Uani 1 1 d . . .
C19 C -0.1580(2) 0.4546(6) 0.09097(16) 0.0273(13) Uani 1 1 d . . .
C20 C -0.1122(2) 0.5028(6) 0.09242(16) 0.0261(13) Uani 1 1 d . . .
C21 C -0.07940(18) 0.4837(6) 0.13134(16) 0.0229(12) Uani 1 1 d . . .
C22 C -0.13716(17) 0.8987(6) 0.14479(15) 0.0192(11) Uani 1 1 d . . .
C23 C -0.14382(19) 0.9834(6) 0.10472(17) 0.0261(12) Uani 1 1 d . . .
C24 C -0.1853(2) 0.9755(7) 0.07290(17) 0.0325(14) Uani 1 1 d . . .
C25 C -0.2208(2) 0.8799(7) 0.08099(18) 0.0346(15) Uani 1 1 d . . .
C26 C -0.2159(2) 0.7978(7) 0.12072(19) 0.0332(14) Uani 1 1 d . . .
C27 C -0.17476(19) 0.8096(7) 0.15179(17) 0.0284(13) Uani 1 1 d . . .
C28 C -0.2428(11) 0.9622(19) 0.2572(9) 0.061(3) Uiso 0.25 1 d D . .
H28B H -0.2574 1.0466 0.2373 0.092 Uiso 0.25 1 d R . .
H28C H -0.2496 0.9807 0.2859 0.092 Uiso 0.25 1 d R . .
H28A H -0.2096 0.9653 0.2590 0.092 Uiso 0.25 1 d R . .
C29 C -0.2593(10) 0.794(2) 0.2412(8) 0.061(3) Uiso 0.25 1 d D . .
H29B H -0.2530 0.7773 0.2122 0.073 Uiso 0.25 1 d R . .
H29A H -0.2926 0.7926 0.2389 0.073 Uiso 0.25 1 d R . .
C30 C -0.2381(8) 0.6615(19) 0.2710(8) 0.061(3) Uiso 0.25 1 d D . .
H30B H -0.2346 0.6963 0.3012 0.073 Uiso 0.25 1 d R . .
H30A H -0.2074 0.6395 0.2656 0.073 Uiso 0.25 1 d R . .
C31 C -0.2637(8) 0.5064(19) 0.2701(8) 0.061(3) Uiso 0.25 1 d D . .
H31A H -0.2851 0.5101 0.2421 0.073 Uiso 0.25 1 d R . .
H31B H -0.2819 0.4991 0.2927 0.073 Uiso 0.25 1 d R . .
C32 C -0.2355(8) 0.356(2) 0.2668(9) 0.061(3) Uiso 0.25 1 d D . .
H32B H -0.2317 0.3081 0.2956 0.073 Uiso 0.25 1 d R . .
H32A H -0.2051 0.3873 0.2621 0.073 Uiso 0.25 1 d R . .
C33 C -0.2582(10) 0.231(2) 0.2348(7) 0.061(3) Uiso 0.25 1 d D . .
H33B H -0.2438 0.2426 0.2097 0.073 Uiso 0.25 1 d R . .
H33A H -0.2909 0.2534 0.2253 0.073 Uiso 0.25 1 d R . .
C34 C -0.2509(11) 0.058(2) 0.2491(9) 0.061(3) Uiso 0.25 1 d D . .
H34B H -0.2647 -0.0155 0.2259 0.092 Uiso 0.25 1 d R . .
H34A H -0.2182 0.0339 0.2580 0.092 Uiso 0.25 1 d R . .
H34C H -0.2659 0.0448 0.2739 0.092 Uiso 0.25 1 d R . .

loop_
_atom_site_aniso_label
_atom_site_aniso_U_11
_atom_site_aniso_U_22
_atom_site_aniso_U_33
_atom_site_aniso_U_23
_atom_site_aniso_U_13
_atom_site_aniso_U_12
Fe1 0.0191(5) 0.0080(4) 0.0140(5) 0.000 -0.0012(4) 0.000
S1 0.0357(8) 0.0169(6) 0.0181(6) 0.0022(5) 0.0026(6) -0.0050(6)
S2 0.0310(8) 0.0271(7) 0.0218(6) -0.0082(5) 0.0057(6) -0.0107(6)
S3 0.0290(8) 0.0091(6) 0.0236(6) 0.0014(5) -0.0095(6) -0.0026(5)
Cl1 0.0445(9) 0.0411(8) 0.0199(6) -0.0059(6) 0.0013(6) -0.0111(7)
Cl2 0.0588(12) 0.0706(13) 0.0600(11) -0.0327(10) 0.0133(9) 0.0165(10)
Cl3 0.0441(10) 0.0494(9) 0.0238(7) -0.0013(6) -0.0114(6) 0.0080(8)
F1 0.0311(18) 0.0248(16) 0.0256(16) 0.0025(13) -0.0051(13) 0.0070(14)
F2 0.046(2) 0.0225(16) 0.0301(17) -0.0057(13) 0.0021(15) 0.0008(15)
F3 0.0338(19) 0.046(2) 0.0269(17) 0.0112(15) -0.0079(14) -0.0006(16)
F4 0.042(2) 0.0236(16) 0.0314(17) 0.0054(13) 0.0000(15) 0.0040(15)
F5 0.0345(19) 0.0346(19) 0.0312(17) -0.0016(14) 0.0099(15) -0.0076(15)
F6 0.040(2) 0.067(2) 0.0288(18) -0.0117(17) 0.0104(16) -0.0073(19)
F7 0.075(3) 0.029(2) 0.083(3) -0.0089(19) 0.021(2) 0.015(2)
F8 0.056(2) 0.0304(18) 0.045(2) 0.0052(16) 0.0119(18) 0.0093(17)
F9 0.0293(18) 0.0372(18) 0.0280(16) 0.0090(14) 0.0033(14) 0.0011(15)
F10 0.0253(19) 0.053(2) 0.0411(19) 0.0054(17) -0.0080(15) -0.0056(17)
F11 0.048(2) 0.045(2) 0.0239(16) 0.0100(15) 0.0060(15) 0.0014(17)
F12 0.0297(19) 0.0293(17) 0.0342(17) 0.0039(14) 0.0003(14) -0.0056(15)
F13 0.035(2) 0.045(2) 0.0391(19) 0.0210(16) 0.0031(16) 0.0036(17)
F14 0.050(2) 0.076(3) 0.0266(18) 0.0176(18) -0.0042(16) 0.016(2)
F15 0.040(2) 0.052(2) 0.048(2) -0.0066(18) -0.0257(17) 0.0069(18)
F16 0.027(2) 0.053(2) 0.071(3) 0.014(2) -0.0154(18) -0.0080(18)
F17 0.0240(18) 0.054(2) 0.045(2) 0.0226(17) 0.0004(15) -0.0024(16)
O1 0.0187(19) 0.0173(17) 0.0157(16) -0.0022(13) -0.0039(14) 0.0025(14)
O2 0.0175(19) 0.0137(16) 0.0191(17) -0.0007(13) -0.0032(14) -0.0040(14)
O3 0.0153(18) 0.0088(15) 0.0248(17) 0.0029(13) -0.0030(14) 0.0023(13)
N1 0.021(2) 0.0117(19) 0.016(2) -0.0024(16) -0.0031(17) 0.0029(17)
N2 0.017(2) 0.015(2) 0.017(2) -0.0030(16) -0.0021(16) 0.0028(17)
N3 0.018(2) 0.013(2) 0.019(2) 0.0019(16) -0.0048(17) 0.0005(17)
B1 0.025(3) 0.015(3) 0.014(3) 0.003(2) 0.003(2) 0.002(2)
C1 0.028(3) 0.012(2) 0.018(2) -0.0007(19) 0.006(2) 0.001(2)
C2 0.017(3) 0.007(2) 0.023(2) -0.0016(18) 0.004(2) 0.0008(19)
C3 0.012(2) 0.015(2) 0.016(2) -0.0024(18) 0.0035(18) 0.0007(19)
C4 0.019(3) 0.023(3) 0.017(2) -0.001(2) 0.003(2) -0.005(2)
C5 0.031(3) 0.022(3) 0.021(3) 0.002(2) 0.004(2) -0.003(2)
C6 0.034(3) 0.021(3) 0.023(3) 0.000(2) 0.007(2) -0.005(2)
C7 0.025(3) 0.030(3) 0.017(2) -0.003(2) 0.004(2) -0.007(2)
C8 0.024(3) 0.035(3) 0.017(2) 0.008(2) 0.003(2) -0.002(3)
C9 0.031(3) 0.019(3) 0.023(3) 0.005(2) 0.004(2) 0.002(2)
C10 0.020(3) 0.025(3) 0.025(3) -0.005(2) 0.000(2) -0.002(2)
C11 0.028(3) 0.029(3) 0.025(3) -0.005(2) -0.006(2) -0.006(3)
C12 0.034(4) 0.049(4) 0.025(3) -0.010(3) 0.003(3) 0.004(3)
C13 0.031(4) 0.047(4) 0.035(3) -0.019(3) -0.005(3) 0.014(3)
C14 0.047(4) 0.027(3) 0.048(4) -0.008(3) 0.003(3) 0.008(3)
C15 0.036(4) 0.031(3) 0.031(3) 0.000(3) 0.001(3) 0.001(3)
C16 0.029(3) 0.012(2) 0.017(2) 0.0002(19) -0.005(2) 0.002(2)
C17 0.022(3) 0.022(3) 0.018(2) 0.000(2) 0.000(2) 0.002(2)
C18 0.025(3) 0.022(3) 0.032(3) -0.003(2) -0.001(2) 0.000(2)
C19 0.032(3) 0.026(3) 0.019(3) -0.004(2) -0.007(2) 0.007(3)
C20 0.037(4) 0.020(3) 0.020(3) 0.002(2) 0.003(2) 0.006(3)
C21 0.026(3) 0.019(3) 0.023(3) -0.002(2) 0.002(2) -0.005(2)
C22 0.021(3) 0.014(2) 0.020(2) 0.0007(19) 0.000(2) 0.001(2)
C23 0.025(3) 0.026(3) 0.025(3) 0.004(2) 0.001(2) 0.005(3)
C24 0.034(4) 0.039(3) 0.020(3) 0.006(2) -0.006(2) 0.011(3)
C25 0.029(3) 0.034(3) 0.032(3) -0.005(3) -0.014(3) 0.006(3)
C26 0.026(3) 0.026(3) 0.043(3) 0.000(3) -0.004(3) -0.005(3)
C27 0.028(3) 0.031(3) 0.024(3) 0.005(2) -0.002(2) 0.000(3)

loop_
_atom_type_symbol
_atom_type_description
_atom_type_scat_dispersion_real
_atom_type_scat_dispersion_imag
_atom_type_scat_source
C C 0.0033 0.0016 'International Tables Vol C Tables 4.2.6.8 and 6.1.1.4'
H H 0.0000 0.0000 'International Tables Vol C Tables 4.2.6.8 and 6.1.1.4'
B B 0.0013 0.0007 'International Tables Vol C Tables 4.2.6.8 and 6.1.1.4'
N N 0.0061 0.0033 'International Tables Vol C Tables 4.2.6.8 and 6.1.1.4'
O O 0.0106 0.0060 'International Tables Vol C Tables 4.2.6.8 and 6.1.1.4'
F F 0.0171 0.0103 'International Tables Vol C Tables 4.2.6.8 and 6.1.1.4'
S S 0.1246 0.1234 'International Tables Vol C Tables 4.2.6.8 and 6.1.1.4'
Cl Cl 0.1484 0.1585 'International Tables Vol C Tables 4.2.6.8 and 6.1.1.4'
Fe Fe 0.3463 0.8444 'International Tables Vol C Tables 4.2.6.8 and 6.1.1.4'

loop_
_geom_angle_atom_site_label_1
_geom_angle_atom_site_label_2
_geom_angle_atom_site_label_3
_geom_angle
_geom_angle_site_symmetry_1
_geom_angle_site_symmetry_3
N1 Fe1 N1 153.4(2) . 2
N2 Fe1 N1 78.07(16) 2 2
N2 Fe1 N1 78.07(16) . .
N2 Fe1 N1 88.13(17) . 2
N2 Fe1 N1 88.12(16) 2 .
N2 Fe1 N2 117.2(2) . 2
N2 Fe1 N3 150.34(17) 2 2
N2 Fe1 N3 86.28(17) . 2
N2 Fe1 N3 150.33(17) . .
N2 Fe1 N3 86.27(17) 2 .
N3 Fe1 N1 115.79(17) . 2
N3 Fe1 N1 85.41(16) . .
N3 Fe1 N1 85.40(16) 2 2
N3 Fe1 N1 115.79(17) 2 .
N3 Fe1 N3 78.9(2) . 2
C1 S1 C4 104.9(2) . .
C2 S2 C10 100.2(2) . .
C3 S3 C16 106.3(2) . .
N1 O1 B1 111.1(3) . .
N2 O2 B1 112.0(3) . 2
N3 O3 B1 112.5(3) . .
O1 N1 Fe1 123.3(3) . .
C1 N1 Fe1 118.9(3) . .
C1 N1 O1 116.3(4) . .
O2 N2 Fe1 122.9(3) . .
C2 N2 Fe1 119.8(3) . .
C2 N2 O2 115.8(4) . .
O3 N3 Fe1 123.1(3) . .
C3 N3 Fe1 118.8(3) . .
C3 N3 O3 117.0(4) . .
O1 B1 C22 109.3(4) . .
O2 B1 O1 111.5(4) 2 .
O2 B1 O3 109.0(4) 2 .
O2 B1 C22 108.9(4) 2 .
O3 B1 O1 110.3(4) . .
O3 B1 C22 107.8(4) . .
N1 C1 S1 129.6(4) . .
N1 C1 C2 111.2(4) . .
C2 C1 S1 118.6(4) . .
N2 C2 S2 124.7(3) . .
N2 C2 C1 111.0(4) . .
C1 C2 S2 124.3(4) . .
N3 C3 S3 129.8(3) . .
N3 C3 C3 111.4(2) . 2
C3 C3 S3 118.80(15) 2 .
C5 C4 S1 125.0(4) . .
C5 C4 C9 117.0(4) . .
C9 C4 S1 117.6(4) . .
F1 C5 C4 119.2(4) . .
F1 C5 C6 118.6(4) . .
C4 C5 C6 122.2(5) . .
F2 C6 C5 119.6(4) . .
F2 C6 C7 120.0(4) . .
C5 C6 C7 120.3(5) . .
C6 C7 Cl1 121.2(4) . .
C8 C7 Cl1 120.5(4) . .
C8 C7 C6 118.3(4) . .
F3 C8 C7 120.0(4) . .
F3 C8 C9 119.5(5) . .
C7 C8 C9 120.5(4) . .
F4 C9 C4 119.9(4) . .
F4 C9 C8 118.4(4) . .
C8 C9 C4 121.7(5) . .
C11 C10 S2 120.3(4) . .
C15 C10 S2 122.4(4) . .
C15 C10 C11 117.1(5) . .
F5 C11 C10 119.3(5) . .
F5 C11 C12 118.3(5) . .
C12 C11 C10 122.3(5) . .
F6 C12 C11 120.3(6) . .
F6 C12 C13 119.2(5) . .
C13 C12 C11 120.5(6) . .
C12 C13 Cl2 121.2(5) . .
C12 C13 C14 117.2(5) . .
C14 C13 Cl2 121.6(5) . .
F7 C14 C13 119.3(6) . .
F7 C14 C15 118.0(6) . .
C15 C14 C13 122.7(6) . .
F8 C15 C10 119.4(5) . .
F8 C15 C14 120.5(5) . .
C14 C15 C10 120.1(6) . .
C17 C16 S3 118.5(4) . .
C17 C16 C21 117.9(4) . .
C21 C16 S3 123.3(4) . .
F9 C17 C16 120.5(4) . .
F9 C17 C18 119.1(5) . .
C16 C17 C18 120.4(5) . .
F10 C18 C17 117.5(5) . .
F10 C18 C19 121.4(4) . .
C19 C18 C17 121.1(5) . .
C18 C19 Cl3 120.6(4) . .
C20 C19 Cl3 120.1(4) . .
C20 C19 C18 119.2(4) . .
F11 C20 C19 119.7(5) . .
F11 C20 C21 120.9(5) . .
C19 C20 C21 119.4(5) . .
F12 C21 C16 120.3(4) . .
F12 C21 C20 117.7(5) . .
C20 C21 C16 121.9(5) . .
C23 C22 B1 123.5(5) . .
C27 C22 B1 121.2(4) . .
C27 C22 C23 115.3(4) . .
F13 C23 C22 121.2(4) . .
F13 C23 C24 115.4(5) . .
C22 C23 C24 123.3(5) . .
F14 C24 C23 119.9(5) . .
C25 C24 F14 121.3(5) . .
C25 C24 C23 118.8(5) . .
F15 C25 C24 119.5(5) . .
F15 C25 C26 121.0(6) . .
C24 C25 C26 119.5(5) . .
F16 C26 C25 120.1(5) . .
F16 C26 C27 119.5(5) . .
C25 C26 C27 120.4(5) . .
F17 C27 C22 121.3(4) . .
F17 C27 C26 116.0(5) . .
C22 C27 C26 122.7(5) . .
H28B C28 H28C 109.4 . .
H28B C28 H28A 109.5 . .
H28C C28 H28A 109.5 . .
C29 C28 H28B 111.5 . .
C29 C28 H28C 109.6 . .
C29 C28 H28A 107.3 . .
C29 C28 C30 126.1(15) . 4_455
C29 C28 C33 30.1(10) . 4_455
C30 C28 H28B 14.6 4_455 .
C30 C28 H28C 101.5 4_455 .
C30 C28 H28A 102.1 4_455 .
C30 C28 C33 156.1(18) 4_455 4_455
C31 C28 H28B 47.2 4_455 .
C31 C28 H28C 149.3 4_455 .
C31 C28 H28A 70.7 4_455 .
C31 C28 C29 99.0(19) 4_455 .
C31 C28 C30 50.7(11) 4_455 4_455
C31 C28 C32 84(2) 4_455 4_455
C31 C28 C33 119(2) 4_455 4_455
C32 C28 H28B 90.2 4_455 .
C32 C28 H28C 119.5 4_455 .
C32 C28 H28A 116.6 4_455 .
C32 C28 C29 21.3(10) 4_455 .
C32 C28 C30 104.7(19) 4_455 4_455
C32 C28 C33 51.4(7) 4_455 4_455
C33 C28 H28B 141.6 4_455 .
C33 C28 H28C 92.0 4_455 .
C33 C28 H28A 91.7 4_455 .
C34 C28 H28B 23.7 1_565 .
C34 C28 H28C 91.9 1_565 .
C34 C28 H28A 102.4 1_565 .
C34 C28 C29 134(3) 1_565 .
C34 C28 C30 10(3) 1_565 4_455
C34 C28 C31 59(3) 1_565 4_455
C34 C28 C32 113(3) 1_565 4_455
C34 C28 C33 163(4) 1_565 4_455
C28 C29 H29B 109.2 . .
C28 C29 H29A 106.9 . .
C28 C29 C31 30.1(12) . 4_455
C28 C29 C34 144.6(15) . 4_455
H29B C29 H29A 107.9 . .
C30 C29 C28 113.1(10) . .
C30 C29 H29B 110.2 . .
C30 C29 H29A 109.3 . .
C30 C29 C31 131.0(14) . 4_455
C30 C29 C34 32.2(12) . 4_455
C31 C29 H29B 79.5 4_455 .
C31 C29 H29A 112.7 4_455 .
C31 C29 C34 150(2) 4_455 4_455
C32 C29 C28 51(3) 4_455 .
C32 C29 H29B 78.7 4_455 .
C32 C29 H29A 78.6 4_455 .
C32 C29 C30 164(4) 4_455 .
C32 C29 C31 36(3) 4_455 4_455
C32 C29 C33 150(4) 4_455 4_455
C32 C29 C34 163(4) 4_455 4_455
C33 C29 C28 98.3(16) 4_455 .
C33 C29 H29B 118.4 4_455 .
C33 C29 H29A 115.2 4_455 .
C33 C29 C30 14.8(13) 4_455 .
C33 C29 C31 118(2) 4_455 4_455
C33 C29 C34 47.0(11) 4_455 4_455
C34 C29 H29B 87.2 4_455 .
C34 C29 H29A 96.9 4_455 .
C28 C30 H30B 132.2 4_445 .
C28 C30 H30A 87.7 4_445 .
C28 C30 C32 111.3(15) 4_445 4_455
C29 C30 C28 107.0(12) . 4_445
C29 C30 H30B 110.1 . .
C29 C30 H30A 108.5 . .
C29 C30 C32 4.3(10) . 4_455
H30B C30 H30A 107.6 . .
C31 C30 C28 30.9(13) . 4_445
C31 C30 C29 117.9(11) . .
C31 C30 H30B 103.1 . .
C31 C30 H30A 109.2 . .
C31 C30 C32 121.8(13) . 4_455
C32 C30 H30B 106.6 4_455 .
C32 C30 H30A 107.7 4_455 .
C33 C30 C28 131(4) 4_455 4_445
C33 C30 C29 24(3) 4_455 .
C33 C30 H30B 89.6 4_455 .
C33 C30 H30A 104.2 4_455 .
C33 C30 C31 138(4) 4_455 .
C33 C30 C32 20(3) 4_455 4_455
C33 C30 C34 124(4) 4_455 4_455
C34 C30 C28 8.1(19) 4_455 4_445
C34 C30 C29 100(2) 4_455 .
C34 C30 H30B 140.1 4_455 .
C34 C30 H30A 86.3 4_455 .
C34 C30 C31 38(2) 4_455 .
C34 C30 C32 104(2) 4_455 4_455
C28 C31 C29 50.9(11) 4_445 4_445
C28 C31 C30 98.4(19) 4_445 .
C28 C31 H31A 55.5 4_445 .
C28 C31 H31B 147.6 4_445 .
C28 C31 C32 55.2(17) 4_445 .
C28 C31 C33 99(2) 4_445 4_455
C29 C31 H31A 93.0 4_445 .
C29 C31 H31B 110.1 4_445 .
C29 C31 C33 134(2) 4_445 4_455
C30 C31 C29 125.7(17) . 4_445
C30 C31 H31A 103.2 . .
C30 C31 H31B 113.1 . .
C30 C31 C32 114.7(11) . .
C30 C31 C33 11.8(12) . 4_455
H31A C31 H31B 107.7 . .
C32 C31 C29 13.1(12) . 4_445
C32 C31 H31A 103.5 . .
C32 C31 H31B 113.2 . .
C32 C31 C33 124.5(16) . 4_455
C33 C31 H31A 93.7 4_455 .
C33 C31 H31B 110.6 4_455 .
C34 C31 C28 53.0(19) 4_455 4_445
C34 C31 C29 94(2) 4_455 4_445
C34 C31 C30 45.8(18) 4_455 .
C34 C31 H31A 72.5 4_455 .
C34 C31 H31B 155.6 4_455 .
C34 C31 C32 89.8(18) 4_455 .
C34 C31 C33 46.1(12) 4_455 4_455
C28 C32 C30 96.2(16) 4_445 4_445
C28 C32 C31 40.5(16) 4_445 .
C28 C32 H32B 143.0 4_445 .
C28 C32 H32A 96.2 4_445 .
C28 C32 C33 88.3(15) 4_445 .
C28 C32 C34 26.4(13) 4_445 4_455
C29 C32 C28 107(4) 4_445 4_445
C29 C32 C30 11(3) 4_445 4_445
C29 C32 C31 131(4) 4_445 .
C29 C32 H32B 90.7 4_445 .
C29 C32 H32A 109.8 4_445 .
C29 C32 C33 19(3) 4_445 .
C29 C32 C34 134(4) 4_445 4_455
C30 C32 H32B 100.2 4_445 .
C30 C32 H32A 111.9 4_445 .
C31 C32 C30 121.8(13) . 4_445
C31 C32 H32B 103.6 . .
C31 C32 H32A 109.8 . .
C31 C32 C34 31.3(14) . 4_455
H32B C32 H32A 107.8 . .
C33 C32 C30 7.9(9) . 4_445
C33 C32 C31 115.4(11) . .
C33 C32 H32B 107.0 . .
C33 C32 H32A 112.5 . .
C33 C32 C34 114.4(13) . 4_455
C34 C32 C30 122.3(17) 4_455 4_445
C34 C32 H32B 128.9 4_455 .
C34 C32 H32A 83.0 4_455 .
C28 C33 C31 160(2) 4_445 4_445
C28 C33 H33B 90.8 4_445 .
C28 C33 H33A 80.9 4_445 .
C29 C33 C28 51.6(10) 4_445 4_445
C29 C33 C31 115(2) 4_445 4_445
C29 C33 C32 11.3(14) 4_445 .
C29 C33 H33B 108.9 4_445 .
C29 C33 H33A 118.7 4_445 .
C29 C33 C34 104.6(19) 4_445 .
C30 C33 C28 167(4) 4_445 4_445
C30 C33 C29 141(4) 4_445 4_445
C30 C33 C31 30(3) 4_445 4_445
C30 C33 C32 152(3) 4_445 .
C30 C33 H33B 86.0 4_445 .
C30 C33 H33A 88.4 4_445 .
C30 C33 C34 36(3) 4_445 .
C31 C33 H33B 79.8 4_445 .
C31 C33 H33A 118.3 4_445 .
C32 C33 C28 40.3(12) . 4_445
C32 C33 C31 125.9(13) . 4_445
C32 C33 H33B 105.5 . .
C32 C33 H33A 111.2 . .
H33B C33 H33A 107.7 . .
C34 C33 C28 155.1(16) . 4_445
C34 C33 C31 26.1(14) . 4_445
C34 C33 C32 115.8(11) . .
C34 C33 H33B 105.9 . .
C34 C33 H33A 110.2 . .
C28 C34 C29 147(3) 1_545 4_445
C28 C34 C30 162(5) 1_545 4_445
C28 C34 C31 68(3) 1_545 4_445
C28 C34 C32 41(2) 1_545 4_445
C28 C34 C33 172(5) 1_545 .
C28 C34 H34B 72.1 1_545 .
C28 C34 H34A 61.3 1_545 .
C28 C34 H34C 78.6 1_545 .
C29 C34 H34B 139.0 4_445 .
C29 C34 H34A 92.6 4_445 .
C29 C34 H34C 94.0 4_445 .
C30 C34 C29 48.0(11) 4_445 4_445
C30 C34 C32 124(2) 4_445 4_445
C30 C34 C33 19.7(13) 4_445 .
C30 C34 H34B 91.2 4_445 .
C30 C34 H34A 120.1 4_445 .
C30 C34 H34C 115.2 4_445 .
C31 C34 C29 119(3) 4_445 4_445
C31 C34 C30 96(3) 4_445 4_445
C31 C34 C32 58.9(10) 4_445 4_445
C31 C34 C33 108(2) 4_445 .
C31 C34 H34B 53.2 4_445 .
C31 C34 H34A 61.2 4_445 .
C31 C34 H34C 145.3 4_445 .
C32 C34 C29 171.8(19) 4_445 4_445
C32 C34 H34B 32.8 4_445 .
C32 C34 H34A 92.6 4_445 .
C32 C34 H34C 90.2 4_445 .
C33 C34 C29 28.4(10) . 4_445
C33 C34 C32 143.4(17) . 4_445
C33 C34 H34B 110.8 . .
C33 C34 H34A 111.0 . .
C33 C34 H34C 106.6 . .
H34B C34 H34A 109.5 . .
H34B C34 H34C 109.5 . .
H34A C34 H34C 109.5 . .

loop_
_geom_bond_atom_site_label_1
_geom_bond_atom_site_label_2
_geom_bond_distance
_geom_bond_site_symmetry_2
Fe1 N1 1.947(4) 2
Fe1 N1 1.946(4) .
Fe1 N2 1.892(4) .
Fe1 N2 1.892(4) 2
Fe1 N3 1.895(4) 2
Fe1 N3 1.895(4) .
S1 C1 1.771(5) .
S1 C4 1.777(5) .
S2 C2 1.741(5) .
S2 C10 1.782(5) .
S3 C3 1.759(5) .
S3 C16 1.779(5) .
Cl1 C7 1.725(5) .
Cl2 C13 1.713(6) .
Cl3 C19 1.732(5) .
F1 C5 1.357(5) .
F2 C6 1.329(6) .
F3 C8 1.345(5) .
F4 C9 1.343(6) .
F5 C11 1.331(6) .
F6 C12 1.355(7) .
F7 C14 1.344(7) .
F8 C15 1.359(7) .
F9 C17 1.351(6) .
F10 C18 1.343(6) .
F11 C20 1.350(6) .
F12 C21 1.337(6) .
F13 C23 1.348(6) .
F14 C24 1.360(6) .
F15 C25 1.348(6) .
F16 C26 1.353(6) .
F17 C27 1.364(6) .
O1 N1 1.380(5) .
O1 B1 1.504(7) .
O2 N2 1.390(4) .
O2 B1 1.497(6) 2
O3 N3 1.371(4) .
O3 B1 1.504(6) .
N1 C1 1.299(6) .
N2 C2 1.324(6) .
N3 C3 1.292(5) .
B1 O2 1.497(6) 2
B1 C22 1.616(7) .
C1 C2 1.462(6) .
C3 C3 1.458(9) 2
C4 C5 1.364(7) .
C4 C9 1.396(6) .
C5 C6 1.385(7) .
C6 C7 1.393(7) .
C7 C8 1.376(7) .
C8 C9 1.382(7) .
C10 C11 1.411(7) .
C10 C15 1.386(7) .
C11 C12 1.389(8) .
C12 C13 1.372(8) .
C13 C14 1.414(9) .
C14 C15 1.380(8) .
C16 C17 1.388(7) .
C16 C21 1.399(7) .
C17 C18 1.390(6) .
C18 C19 1.388(8) .
C19 C20 1.385(8) .
C20 C21 1.390(7) .
C22 C23 1.397(7) .
C22 C27 1.367(7) .
C23 C24 1.402(7) .
C24 C25 1.356(8) .
C25 C26 1.380(8) .
C26 C27 1.385(7) .
C28 H28B 0.9600 .
C28 H28C 0.9603 .
C28 H28A 0.9598 .
C28 C29 1.497(10) .
C28 C30 1.87(2) 4_455
C28 C31 0.97(3) 4_455
C28 C32 1.22(3) 4_455
C28 C33 1.890(16) 4_455
C28 C34 0.84(2) 1_565
C29 H29B 0.9601 .
C29 H29A 0.9600 .
C29 C30 1.470(10) .
C29 C31 1.91(2) 4_455
C29 C32 0.570(18) 4_455
C29 C33 0.96(2) 4_455
C29 C34 1.95(2) 4_455
C30 C28 1.87(2) 4_445
C30 H30B 0.9601 .
C30 H30A 0.9600 .
C30 C31 1.462(10) .
C30 C32 2.03(2) 4_455
C30 C33 0.597(16) 4_455
C30 C34 1.06(3) 4_455
C31 C28 0.97(3) 4_445
C31 C29 1.91(2) 4_445
C31 H31A 0.9602 .
C31 H31B 0.9603 .
C31 C32 1.483(10) .
C31 C33 1.949(19) 4_455
C31 C34 0.90(4) 4_455
C32 C28 1.22(3) 4_445
C32 C29 0.570(18) 4_445
C32 C30 2.03(2) 4_445
C32 H32B 0.9602 .
C32 H32A 0.9602 .
C32 C33 1.478(10) .
C32 C34 1.733(16) 4_455
C33 C28 1.890(16) 4_445
C33 C29 0.96(2) 4_445
C33 C30 0.597(16) 4_445
C33 C31 1.949(19) 4_445
C33 H33B 0.9602 .
C33 H33A 0.9601 .
C33 C34 1.474(10) .
C34 C28 0.84(2) 1_545
C34 C29 1.95(2) 4_445
C34 C30 1.06(3) 4_445
C34 C31 0.90(4) 4_445
C34 C32 1.733(16) 4_445
C34 H34B 0.9599 .
C34 H34A 0.9595 .
C34 H34C 0.9603 .

loop_
_geom_torsion_atom_site_label_1
_geom_torsion_atom_site_label_2
_geom_torsion_atom_site_label_3
_geom_torsion_atom_site_label_4
_geom_torsion
_geom_torsion_site_symmetry_1
_geom_torsion_site_symmetry_4
Fe1 N1 C1 S1 -163.5(3) . .
Fe1 N1 C1 C2 7.4(5) . .
Fe1 N2 C2 S2 -170.5(2) . .
Fe1 N2 C2 C1 10.4(5) . .
Fe1 N3 C3 S3 -175.0(3) . .
Fe1 N3 C3 C3 7.1(7) . 2
S1 C1 C2 S2 -18.1(6) . .
S1 C1 C2 N2 161.1(3) . .
S1 C4 C5 F1 5.4(7) . .
S1 C4 C5 C6 -174.8(4) . .
S1 C4 C9 F4 -5.3(7) . .
S1 C4 C9 C8 175.2(4) . .
S2 C10 C11 F5 -5.3(7) . .
S2 C10 C11 C12 175.3(4) . .
S2 C10 C15 F8 5.1(7) . .
S2 C10 C15 C14 -176.7(4) . .
S3 C16 C17 F9 9.2(6) . .
S3 C16 C17 C18 -173.7(4) . .
S3 C16 C21 F12 -7.8(7) . .
S3 C16 C21 C20 174.9(4) . .
Cl1 C7 C8 F3 -1.4(7) . .
Cl1 C7 C8 C9 179.7(4) . .
Cl2 C13 C14 F7 1.7(8) . .
Cl2 C13 C14 C15 -179.8(5) . .
Cl3 C19 C20 F11 -0.7(7) . .
Cl3 C19 C20 C21 179.4(4) . .
F1 C5 C6 F2 -0.8(8) . .
F1 C5 C6 C7 -179.0(5) . .
F2 C6 C7 Cl1 2.1(7) . .
F2 C6 C7 C8 -178.4(5) . .
F3 C8 C9 F4 0.6(8) . .
F3 C8 C9 C4 -179.9(5) . .
F5 C11 C12 F6 -0.4(8) . .
F5 C11 C12 C13 -179.2(5) . .
F6 C12 C13 Cl2 -0.7(8) . .
F6 C12 C13 C14 -178.3(5) . .
F7 C14 C15 F8 -0.3(9) . .
F7 C14 C15 C10 -178.4(5) . .
F9 C17 C18 F10 -2.5(7) . .
F9 C17 C18 C19 176.3(5) . .
F10 C18 C19 Cl3 0.9(7) . .
F10 C18 C19 C20 179.2(5) . .
F11 C20 C21 F12 0.6(7) . .
F11 C20 C21 C16 178.0(4) . .
F13 C23 C24 F14 3.1(8) . .
F13 C23 C24 C25 -177.8(5) . .
F14 C24 C25 F15 1.1(9) . .
F14 C24 C25 C26 -178.6(5) . .
F15 C25 C26 F16 1.0(9) . .
F15 C25 C26 C27 178.8(5) . .
F16 C26 C27 F17 -1.4(8) . .
F16 C26 C27 C22 176.6(5) . .
O1 N1 C1 S1 2.9(6) . .
O1 N1 C1 C2 173.8(4) . .
O1 B1 C22 C23 -26.1(7) . .
O1 B1 C22 C27 153.1(5) . .
O2 N2 C2 S2 -4.2(6) . .
O2 N2 C2 C1 176.6(3) . .
O2 B1 C22 C23 95.9(6) 2 .
O2 B1 C22 C27 -84.9(6) 2 .
O3 N3 C3 S3 -6.5(7) . .
O3 N3 C3 C3 175.6(5) . 2
O3 B1 C22 C23 -146.0(5) . .
O3 B1 C22 C27 33.2(7) . .
N1 Fe1 N2 O2 -170.5(3) . .
N1 Fe1 N2 O2 32.3(3) 2 .
N1 Fe1 N2 C2 -5.3(3) . .
N1 Fe1 N2 C2 -162.4(4) 2 .
N1 Fe1 N3 O3 110.0(3) 2 .
N1 Fe1 N3 O3 -53.2(4) . .
N1 Fe1 N3 C3 -82.2(4) 2 .
N1 Fe1 N3 C3 114.6(4) . .
N1 O1 B1 O2 53.8(5) . 2
N1 O1 B1 O3 -67.3(4) . .
N1 O1 B1 C22 174.3(3) . .
N1 C1 C2 S2 169.9(3) . .
N1 C1 C2 N2 -10.9(6) . .
N2 Fe1 N2 O2 107.9(3) 2 .
N2 Fe1 N2 C2 -86.9(3) 2 .
N2 Fe1 N3 O3 -109.1(4) . .
N2 Fe1 N3 O3 35.2(4) 2 .
N2 Fe1 N3 C3 -157.0(4) 2 .
N2 Fe1 N3 C3 58.6(5) . .
N3 Fe1 N2 O2 -53.2(3) 2 .
N3 Fe1 N2 O2 -112.9(4) . .
N3 Fe1 N2 C2 112.0(4) 2 .
N3 Fe1 N2 C2 52.3(5) . .
N3 Fe1 N3 O3 -170.6(5) 2 .
N3 Fe1 N3 C3 -2.9(3) 2 .
N3 O3 B1 O1 53.5(5) . .
N3 O3 B1 O2 -69.3(5) . 2
N3 O3 B1 C22 172.7(4) . .
B1 O1 N1 Fe1 11.8(5) . .
B1 O1 N1 C1 -153.9(4) . .
B1 O2 N2 Fe1 15.9(5) 2 .
B1 O2 N2 C2 -149.9(4) 2 .
B1 O3 N3 Fe1 15.5(5) . .
B1 O3 N3 C3 -152.5(4) . .
B1 C22 C23 F13 -5.5(8) . .
B1 C22 C23 C24 177.4(5) . .
B1 C22 C27 F17 1.3(8) . .
B1 C22 C27 C26 -176.6(5) . .
C1 S1 C4 C5 -44.9(5) . .
C1 S1 C4 C9 142.3(4) . .
C2 S2 C10 C11 135.8(4) . .
C2 S2 C10 C15 -49.8(5) . .
C3 S3 C16 C17 -124.6(4) . .
C3 S3 C16 C21 62.2(5) . .
C4 S1 C1 N1 -43.9(5) . .
C4 S1 C1 C2 145.8(4) . .
C4 C5 C6 F2 179.4(5) . .
C4 C5 C6 C7 1.2(9) . .
C5 C4 C9 F4 -178.7(5) . .
C5 C4 C9 C8 1.9(8) . .
C5 C6 C7 Cl1 -179.8(4) . .
C5 C6 C7 C8 -0.3(8) . .
C6 C7 C8 F3 179.1(5) . .
C6 C7 C8 C9 0.2(8) . .
C7 C8 C9 F4 179.5(5) . .
C7 C8 C9 C4 -1.0(8) . .
C9 C4 C5 F1 178.2(5) . .
C9 C4 C5 C6 -2.0(8) . .
C10 S2 C2 N2 124.9(4) . .
C10 S2 C2 C1 -56.0(4) . .
C10 C11 C12 F6 179.0(5) . .
C10 C11 C12 C13 0.2(8) . .
C11 C10 C15 F8 179.6(4) . .
C11 C10 C15 C14 -2.2(8) . .
C11 C12 C13 Cl2 178.2(4) . .
C11 C12 C13 C14 0.6(9) . .
C12 C13 C14 F7 179.3(5) . .
C12 C13 C14 C15 -2.2(9) . .
C13 C14 C15 F8 -178.8(5) . .
C13 C14 C15 C10 3.1(9) . .
C15 C10 C11 F5 -180.0(4) . .
C15 C10 C11 C12 0.6(8) . .
C16 S3 C3 N3 27.8(5) . .
C16 S3 C3 C3 -154.5(5) . 2
C16 C17 C18 F10 -179.7(4) . .
C16 C17 C18 C19 -0.9(8) . .
C17 C16 C21 F12 179.0(4) . .
C17 C16 C21 C20 1.7(7) . .
C17 C18 C19 Cl3 -177.9(4) . .
C17 C18 C19 C20 0.4(8) . .
C18 C19 C20 F11 -179.0(5) . .
C18 C19 C20 C21 1.1(8) . .
C19 C20 C21 F12 -179.6(4) . .
C19 C20 C21 C16 -2.2(8) . .
C21 C16 C17 F9 -177.3(4) . .
C21 C16 C17 C18 -0.1(7) . .
C22 C23 C24 F14 -179.7(5) . .
C22 C23 C24 C25 -0.6(9) . .
C23 C22 C27 F17 -179.4(5) . .
C23 C22 C27 C26 2.7(8) . .
C23 C24 C25 F15 -177.9(5) . .
C23 C24 C25 C26 2.3(9) . .
C24 C25 C26 F16 -179.3(5) . .
C24 C25 C26 C27 -1.5(9) . .
C25 C26 C27 F17 -179.1(5) . .
C25 C26 C27 C22 -1.1(9) . .
C27 C22 C23 F13 175.2(5) . .
C27 C22 C23 C24 -1.8(8) . .
C28 C29 C30 C28 -174(2) . 4_445
C28 C29 C30 C31 155(2) . .
C28 C29 C30 C32 0(24) . 4_455
C28 C29 C30 C33 3(11) . 4_455
C28 C29 C30 C34 -170(4) . 4_455
C28 C30 C31 C29 47.2(18) 4_445 4_445
C28 C30 C31 C32 55(2) 4_445 .
C28 C30 C31 C33 -93(7) 4_445 4_455
C28 C30 C31 C34 -8(3) 4_445 4_455
C28 C31 C32 C29 -66(7) 4_445 4_445
C28 C31 C32 C30 -58(3) 4_445 4_445
C28 C31 C32 C33 -53(3) 4_445 .
C28 C31 C32 C34 43(3) 4_445 4_455
C28 C32 C33 C29 -178(100) 4_445 4_445
C28 C32 C33 C30 -176(13) 4_445 4_445
C28 C32 C33 C31 161(3) 4_445 4_445
C28 C32 C33 C34 -171(4) 4_445 .
C28 C33 C34 C29 -15(5) 4_445 4_445
C28 C33 C34 C30 170(12) 4_445 4_445
C28 C33 C34 C31 -133(7) 4_445 4_445
C28 C33 C34 C32 165(5) 4_445 4_445
C29 C30 C31 C28 76(3) . 4_445
C29 C30 C31 C29 123(2) . 4_445
C29 C30 C31 C32 131(3) . .
C29 C30 C31 C33 -17(6) . 4_455
C29 C30 C31 C34 68(4) . 4_455
C29 C31 C32 C28 66(7) 4_445 4_445
C29 C31 C32 C30 8(6) 4_445 4_445
C29 C31 C32 C33 14(6) 4_445 .
C29 C31 C32 C34 109(8) 4_445 4_455
C29 C32 C33 C28 178(100) 4_445 4_445
C29 C32 C33 C30 2(17) 4_445 4_445
C29 C32 C33 C31 -21(16) 4_445 4_445
C29 C32 C33 C34 7(16) 4_445 .
C29 C33 C34 C30 -174(10) 4_445 4_445
C29 C33 C34 C31 -118(4) 4_445 4_445
C29 C33 C34 C32 -179(5) 4_445 4_445
C30 C28 C29 C30 -179(2) 4_455 .
C30 C28 C29 C31 47.3(19) 4_455 4_455
C30 C28 C29 C32 0(7) 4_455 4_455
C30 C28 C29 C33 -179(4) 4_455 4_455
C30 C28 C29 C34 171(3) 4_455 4_455
C30 C31 C32 C28 -83(3) . 4_445
C30 C31 C32 C29 -149(8) . 4_445
C30 C31 C32 C30 -140.8(17) . 4_445
C30 C31 C32 C33 -135(2) . .
C30 C31 C32 C34 -40(2) . 4_455
C30 C32 C33 C28 176(13) 4_445 4_445
C30 C32 C33 C29 -2(17) 4_445 4_445
C30 C32 C33 C31 -23(11) 4_445 4_445
C30 C32 C33 C34 5(11) 4_445 .
C30 C33 C34 C29 174(10) 4_445 4_445
C30 C33 C34 C31 56(7) 4_445 4_445
C30 C33 C34 C32 -5(8) 4_445 4_445
C31 C28 C29 C30 133(3) 4_455 .
C31 C28 C29 C32 -47(6) 4_455 4_455
C31 C28 C29 C33 134(4) 4_455 4_455
C31 C28 C29 C34 124(4) 4_455 4_455
C31 C29 C30 C28 -145(3) 4_455 4_445
C31 C29 C30 C31 -176(2) 4_455 .
C31 C29 C30 C32 29(24) 4_455 4_455
C31 C29 C30 C33 32(11) 4_455 4_455
C31 C29 C30 C34 -141(4) 4_455 4_455
C31 C32 C33 C28 31(2) . 4_445
C31 C32 C33 C29 -147(17) . 4_445
C31 C32 C33 C30 -145(12) . 4_445
C31 C32 C33 C31 -168.1(19) . 4_445
C31 C32 C33 C34 -140(2) . .
C31 C33 C34 C29 118(4) 4_445 4_445
C31 C33 C34 C30 -56(7) 4_445 4_445
C31 C33 C34 C32 -61(4) 4_445 4_445
C32 C28 C29 C30 -180(8) 4_455 .
C32 C28 C29 C31 47(6) 4_455 4_455
C32 C28 C29 C33 -179(100) 4_455 4_455
C32 C28 C29 C34 171(10) 4_455 4_455
C32 C29 C30 C28 -174(26) 4_455 4_445
C32 C29 C30 C31 155(25) 4_455 .
C32 C29 C30 C33 3(24) 4_455 4_455
C32 C29 C30 C34 -170(26) 4_455 4_455
C32 C30 C31 C28 78(2) 4_455 4_445
C32 C30 C31 C29 125(2) 4_455 4_445
C32 C30 C31 C32 133.6(18) 4_455 .
C32 C30 C31 C33 -15(6) 4_455 4_455
C32 C30 C31 C34 71(3) 4_455 4_455
C32 C33 C34 C29 -1(3) . 4_445
C32 C33 C34 C30 -176(8) . 4_445
C32 C33 C34 C31 -119(3) . 4_445
C32 C33 C34 C32 179(3) . 4_445
C33 C28 C29 C30 -1(3) 4_455 .
C33 C28 C29 C31 -134(4) 4_455 4_455
C33 C28 C29 C32 179(100) 4_455 4_455
C33 C28 C29 C34 -10(3) 4_455 4_455
C33 C29 C30 C28 -177(12) 4_455 4_445
C33 C29 C30 C31 152(12) 4_455 .
C33 C29 C30 C32 -3(24) 4_455 4_455
C33 C29 C30 C34 -173(13) 4_455 4_455
C33 C30 C31 C28 93(7) 4_455 4_445
C33 C30 C31 C29 140(8) 4_455 4_445
C33 C30 C31 C32 148(8) 4_455 .
C33 C30 C31 C34 85(8) 4_455 4_455
C33 C31 C32 C28 -75(3) 4_455 4_445
C33 C31 C32 C29 -142(8) 4_455 4_445
C33 C31 C32 C30 -133(2) 4_455 4_445
C33 C31 C32 C33 -128.0(19) 4_455 .
C33 C31 C32 C34 -32.3(16) 4_455 4_455
C34 C28 C29 C30 -171(6) 1_565 .
C34 C28 C29 C31 56(6) 1_565 4_455
C34 C28 C29 C32 9(9) 1_565 4_455
C34 C28 C29 C33 -170(7) 1_565 4_455
C34 C28 C29 C34 179(4) 1_565 4_455
C34 C29 C30 C28 -4(3) 4_455 4_445
C34 C29 C30 C31 -35(2) 4_455 .
C34 C29 C30 C32 170(26) 4_455 4_455
C34 C29 C30 C33 173(13) 4_455 4_455
C34 C30 C31 C28 8(3) 4_455 4_445
C34 C30 C31 C29 55(3) 4_455 4_445
C34 C30 C31 C32 63(3) 4_455 .
C34 C30 C31 C33 -85(8) 4_455 4_455
C34 C31 C32 C28 -43(3) 4_455 4_445
C34 C31 C32 C29 -109(8) 4_455 4_445
C34 C31 C32 C30 -101(3) 4_455 4_445
C34 C31 C32 C33 -96(3) 4_455 .
C34 C32 C33 C28 -4(2) 4_455 4_445
C34 C32 C33 C29 178(100) 4_455 4_445
C34 C32 C33 C30 -180(100) 4_455 4_445
C34 C32 C33 C31 157(3) 4_455 4_445
C34 C32 C33 C34 -175(2) 4_455 .
